data_1518416
loop_
_publ_author_name
'Moon, Kyuho'
'Chung, Beomkoo'
'Shin, Yoonho'
'Rheingold, Arnold L.'
'Moore, Curtis E.'
'Park, Sung Jean'
'Park, Sunghyouk'
'Lee, Sang Kook'
'Oh, Ki-Bong'
'Shin, Jongheon'
'Oh, Dong-Chan'

_publ_section_title
;
 Pentacyclic antibiotics from a tidal mud flat-derived actinomycete.
;
_journal_issue 3
_journal_name_full 'Journal of natural products'
_journal_page_first 524
_journal_page_last 529
_journal_paper_doi 10.1021/np500736b
_journal_volume 78
_journal_year 2015
_chemical_formula_sum 'C34 H35 N O14'
_chemical_formula_weight 681.63
_chemical_name_systematic
; 
 ? 
;
_space_group_IT_number 1
_symmetry_cell_setting triclinic
_symmetry_space_group_name_Hall 'P 1'
_symmetry_space_group_name_H-M 'P 1'
_atom_sites_solution_hydrogens geom
_atom_sites_solution_primary direct
_atom_sites_solution_secondary difmap
_audit_creation_method SHELXL-97
_cell_angle_alpha 87.3870(12)
_cell_angle_beta 87.5550(11)
_cell_angle_gamma 74.7080(10)
_cell_formula_units_Z 2
_cell_length_a 7.4957(3)
_cell_length_b 12.0298(4)
_cell_length_c 17.8347(7)
_cell_measurement_reflns_used 9703
_cell_measurement_temperature 100(2)
_cell_measurement_theta_max 68.27
_cell_measurement_theta_min 2.48
_cell_volume 1548.85(10)
_computing_cell_refinement 'Bruker SAINT'
_computing_data_collection 'Bruker APEX2'
_computing_data_reduction 'Bruker SAINT'
_computing_molecular_graphics 'Bruker SHELXTL'
_computing_publication_material 'Bruker SHELXTL'
_computing_structure_refinement 'SHELXL-97 (Sheldrick, 1997)'
_computing_structure_solution 'SHELXS-97 (Sheldrick, 1990)'
_diffrn_ambient_temperature 100(2)
_diffrn_measured_fraction_theta_full 0.961
_diffrn_measured_fraction_theta_max 0.936
_diffrn_measurement_device_type 'Bruker APEX-II CCD'
_diffrn_measurement_method '\f and \w scans'
_diffrn_radiation_monochromator graphite
_diffrn_radiation_source 'fine-focus sealed tube'
_diffrn_radiation_type CuK\a
_diffrn_radiation_wavelength 1.54178
_diffrn_reflns_av_R_equivalents 0.0175
_diffrn_reflns_av_sigmaI/netI 0.0269
_diffrn_reflns_limit_h_max 8
_diffrn_reflns_limit_h_min -8
_diffrn_reflns_limit_k_max 14
_diffrn_reflns_limit_k_min -13
_diffrn_reflns_limit_l_max 21
_diffrn_reflns_limit_l_min -20
_diffrn_reflns_number 14404
_diffrn_reflns_theta_full 66.00
_diffrn_reflns_theta_max 68.27
_diffrn_reflns_theta_min 2.48
_exptl_absorpt_coefficient_mu 0.970
_exptl_absorpt_correction_T_max 0.9265
_exptl_absorpt_correction_T_min 0.7798
_exptl_absorpt_correction_type multi-scan
_exptl_absorpt_process_details SADABS
_exptl_crystal_colour yellow
_exptl_crystal_density_diffrn 1.462
_exptl_crystal_density_method 'not measured'
_exptl_crystal_description plate
_exptl_crystal_F_000 716
_exptl_crystal_size_max 0.27
_exptl_crystal_size_mid 0.21
_exptl_crystal_size_min 0.08
_refine_diff_density_max 0.372
_refine_diff_density_min -0.191
_refine_diff_density_rms 0.043
_refine_ls_abs_structure_details 'Flack H D (1983), Acta Cryst. A39, 876-881'
_refine_ls_abs_structure_Flack -0.02(12)
_refine_ls_extinction_method none
_refine_ls_goodness_of_fit_ref 1.060
_refine_ls_hydrogen_treatment mixed
_refine_ls_matrix_type full
_refine_ls_number_parameters 901
_refine_ls_number_reflns 8792
_refine_ls_number_restraints 3
_refine_ls_restrained_S_all 1.060
_refine_ls_R_factor_all 0.0334
_refine_ls_R_factor_gt 0.0327
_refine_ls_shift/su_max 0.001
_refine_ls_shift/su_mean 0.000
_refine_ls_structure_factor_coef Fsqd
_refine_ls_weighting_details 'calc w=1/[\s^2^(Fo^2^)+(0.0500P)^2^+0.5000P] where P=(Fo^2^+2Fc^2^)/3'
_refine_ls_weighting_scheme calc
_refine_ls_wR_factor_gt 0.0882
_refine_ls_wR_factor_ref 0.0889
_reflns_number_gt 8606
_reflns_number_total 8792
_reflns_threshold_expression >2sigma(I)
_cod_data_source_file np500736b_si_002.cif
_cod_data_source_block sio42
_cod_depositor_comments
;
The following automatic conversions were performed:

'_symmetry_cell_setting' value 'Triclinic' changed to 'triclinic'
according to
/home/saulius/struct/COD-crude-data--automatic-downloads/rss-feeds/ACS/lib/dictionaries/cif_core.dic
dictionary named 'cif_core.dic' version 2.4.2 from 2011-04-26.

Automatic conversion script
Id: cif_fix_values 2935 2014-11-11 08:27:57Z andrius 

 Adding full bibliography for 1518416.cif.
;
_cod_original_sg_symbol_H-M P1
_cod_database_code 1518416

loop_
_symmetry_equiv_pos_as_xyz
'x, y, z'

loop_
_atom_site_label
_atom_site_type_symbol
_atom_site_fract_x
_atom_site_fract_y
_atom_site_fract_z
_atom_site_U_iso_or_equiv
_atom_site_adp_type
_atom_site_occupancy
_atom_site_symmetry_multiplicity
_atom_site_calc_flag
_atom_site_refinement_flags
O1' O 0.3764(3) 0.15597(19) 0.57222(10) 0.0273(4) Uani 1 1 d .
O1 O 1.3527(3) -0.57181(19) 0.65019(10) 0.0285(4) Uani 1 1 d .
O2' O 0.7123(3) 0.57205(15) 0.21323(10) 0.0211(4) Uani 1 1 d .
H2'A H 0.7396 0.5931 0.1696 0.032 Uiso 1 1 calc R
O2 O 0.9917(3) -0.99260(16) 1.00620(10) 0.0215(4) Uani 1 1 d .
H2A H 0.9618 -1.0143 1.0493 0.032 Uiso 1 1 calc R
O3 O 0.7558(2) -0.87858(16) 1.11092(9) 0.0168(4) Uani 1 1 d .
O3' O 0.9463(2) 0.45751(15) 0.10858(9) 0.0165(4) Uani 1 1 d .
O4' O 1.4245(2) 0.25521(17) -0.11905(10) 0.0198(4) Uani 1 1 d .
O4 O 0.2890(2) -0.67281(16) 1.34054(9) 0.0186(4) Uani 1 1 d .
O5 O 0.3252(2) -0.54741(16) 1.21980(10) 0.0199(4) Uani 1 1 d .
H5 H 0.3473 -0.5148 1.1791 0.030 Uiso 1 1 calc R
O5' O 1.3850(2) 0.12885(16) 0.00142(10) 0.0190(4) Uani 1 1 d .
O6' O 1.2254(2) 0.11624(16) 0.13610(10) 0.0179(4) Uani 1 1 d .
O6 O 0.4785(2) -0.53584(15) 1.08425(9) 0.0174(4) Uani 1 1 d .
O7 O 0.6139(2) -0.53717(15) 0.95068(9) 0.0163(4) Uani 1 1 d .
H7C H 0.5502 -0.5133 0.9894 0.024 Uiso 1 1 calc R
O7' O 1.0909(2) 0.11752(15) 0.27004(9) 0.0169(4) Uani 1 1 d .
H7'C H 1.1544 0.0929 0.2314 0.025 Uiso 1 1 calc R
O8' O 0.8723(2) 0.03926(15) 0.35764(9) 0.0160(4) Uani 1 1 d .
H8'C H 0.9453 0.0511 0.3230 0.024 Uiso 1 1 calc R
O8 O 0.8291(2) -0.45545(15) 0.86418(9) 0.0164(4) Uani 1 1 d .
O9' O 0.9181(2) -0.11457(16) 0.49622(10) 0.0197(4) Uani 1 1 d .
O9 O 0.8040(2) -0.30312(16) 0.72833(9) 0.0177(4) Uani 1 1 d .
O10' O 0.6352(3) -0.13405(16) 0.34669(9) 0.0323(4) Uani 1 1 d .
H10B H 0.7008 -0.0880 0.3510 0.048 Uiso 1 1 calc R
O10 O 1.4511(2) -0.36016(15) 0.78957(9) 0.0294(4) Uani 1 1 d .
H10A H 1.5647 -0.3645 0.7900 0.044 Uiso 1 1 calc R
O11 O 1.0359(3) -0.08410(18) 0.67123(12) 0.0363(5) Uani 1 1 d .
O11' O 0.6722(3) -0.33370(17) 0.54784(11) 0.0315(5) Uani 1 1 d .
O12 O 1.0778(2) -0.24681(16) 0.61035(9) 0.0202(4) Uani 1 1 d .
H12 H 1.0336 -0.2018 0.5744 0.030 Uiso 1 1 calc R
O12' O 0.6432(2) -0.17314(16) 0.61153(9) 0.0194(4) Uani 1 1 d .
H12' H 0.6824 -0.2209 0.6468 0.029 Uiso 1 1 calc R
O13 O 0.7295(3) 0.69970(19) 0.07938(12) 0.0361(5) Uani 1 1 d .
O13' O 0.9885(3) -1.12938(19) 1.13759(11) 0.0317(5) Uani 1 1 d .
O14' O 1.1363(3) -1.30823(19) 1.17616(12) 0.0346(5) Uani 1 1 d .
O14 O 0.5763(3) 0.8680(2) 0.02663(13) 0.0415(6) Uani 1 1 d .
N1' N 0.6102(3) -0.04149(19) 0.48575(11) 0.0156(4) Uani 1 1 d .
H1'D H 0.5187 0.0218 0.4854 0.019 Uiso 1 1 calc R
N1 N 1.1141(3) -0.37456(18) 0.73885(11) 0.0151(4) Uani 1 1 d .
H1D H 1.2060 -0.4375 0.7414 0.018 Uiso 1 1 calc R
C1 C 1.2961(4) -0.4921(3) 0.52723(15) 0.0250(6) Uani 1 1 d .
H1A H 1.3651 -0.4354 0.5361 0.037 Uiso 1 1 calc R
H1B H 1.1845 -0.4546 0.4997 0.037 Uiso 1 1 calc R
H1C H 1.3740 -0.5545 0.4977 0.037 Uiso 1 1 calc R
C1' C 0.4308(4) 0.0764(3) 0.69673(15) 0.0288(6) Uani 1 1 d .
H1'A H 0.3350 0.0366 0.6890 0.043 Uiso 1 1 calc R
H1'B H 0.3829 0.1390 0.7314 0.043 Uiso 1 1 calc R
H1'C H 0.5393 0.0216 0.7180 0.043 Uiso 1 1 calc R
C2 C 1.2418(4) -0.5410(2) 0.60125(15) 0.0193(5) Uani 1 1 d .
C2' C 0.4855(4) 0.1257(2) 0.62227(14) 0.0208(6) Uani 1 1 d .
C3 C 1.0443(4) -0.5480(2) 0.60947(13) 0.0182(5) Uani 1 1 d .
H3A H 1.0247 -0.6019 0.5723 0.022 Uiso 1 1 calc R
H3B H 0.9622 -0.4710 0.5968 0.022 Uiso 1 1 calc R
C3' C 0.6850(4) 0.1346(2) 0.61416(14) 0.0192(5) Uani 1 1 d .
H3'A H 0.7020 0.1907 0.6504 0.023 Uiso 1 1 calc R
H3'B H 0.7685 0.0587 0.6282 0.023 Uiso 1 1 calc R
C4 C 0.9852(3) -0.5869(2) 0.68664(13) 0.0153(5) Uani 1 1 d .
C4' C 0.7435(3) 0.1706(2) 0.53748(13) 0.0182(5) Uani 1 1 d .
C5 C 0.9833(3) -0.6999(2) 0.70259(13) 0.0166(5) Uani 1 1 d .
H5A H 1.0161 -0.7542 0.6640 0.020 Uiso 1 1 calc R
C5' C 0.7440(3) 0.2849(2) 0.51942(14) 0.0175(5) Uani 1 1 d .
H5'A H 0.7132 0.3401 0.5575 0.021 Uiso 1 1 calc R
C6' C 0.7879(3) 0.3198(2) 0.44766(14) 0.0167(5) Uani 1 1 d .
C6 C 0.9340(3) -0.7362(2) 0.77427(13) 0.0155(5) Uani 1 1 d .
C7' C 0.7699(4) 0.4457(2) 0.42889(14) 0.0185(5) Uani 1 1 d .
H7'A H 0.8939 0.4600 0.4225 0.022 Uiso 1 1 calc R
H7'B H 0.7014 0.4935 0.4699 0.022 Uiso 1 1 calc R
C7 C 0.9525(4) -0.8617(2) 0.79121(14) 0.0184(5) Uani 1 1 d .
H7A H 1.0254 -0.9082 0.7505 0.022 Uiso 1 1 calc R
H7B H 0.8287 -0.8767 0.7950 0.022 Uiso 1 1 calc R
C8' C 0.6651(3) 0.4766(2) 0.35595(13) 0.0177(5) Uani 1 1 d .
H8'A H 0.5434 0.4590 0.3617 0.021 Uiso 1 1 calc R
H8'B H 0.6442 0.5599 0.3432 0.021 Uiso 1 1 calc R
C8 C 1.0502(4) -0.8946(2) 0.86571(14) 0.0189(5) Uani 1 1 d .
H8A H 1.0679 -0.9778 0.8779 0.023 Uiso 1 1 calc R
H8B H 1.1730 -0.8782 0.8625 0.023 Uiso 1 1 calc R
C9' C 0.7801(3) 0.4067(2) 0.29513(14) 0.0151(5) Uani 1 1 d .
C9 C 0.9295(3) -0.8238(2) 0.92530(13) 0.0167(5) Uani 1 1 d .
C10' C 0.8048(3) 0.4591(2) 0.22653(14) 0.0171(5) Uani 1 1 d .
C10 C 0.9023(3) -0.8800(2) 0.99358(13) 0.0156(5) Uani 1 1 d .
C11' C 0.9246(3) 0.3988(2) 0.17330(13) 0.0151(5) Uani 1 1 d .
C11 C 0.7779(3) -0.8170(2) 1.04665(14) 0.0143(5) Uani 1 1 d .
C12 C 0.6339(3) -0.8253(2) 1.16605(14) 0.0161(5) Uani 1 1 d .
C12' C 1.0686(3) 0.4056(2) 0.05354(14) 0.0147(5) Uani 1 1 d .
C13 C 0.6126(4) -0.8936(2) 1.22835(14) 0.0176(5) Uani 1 1 d .
H13A H 0.6773 -0.9729 1.2311 0.021 Uiso 1 1 calc R
C13' C 1.0895(3) 0.4734(2) -0.00808(14) 0.0170(5) Uani 1 1 d .
H13B H 1.0237 0.5525 -0.0109 0.020 Uiso 1 1 calc R
C14 C 0.4956(4) -0.8444(2) 1.28646(14) 0.0190(6) Uani 1 1 d .
H14A H 0.4784 -0.8913 1.3290 0.023 Uiso 1 1 calc R
C14' C 1.2091(3) 0.4243(2) -0.06669(13) 0.0157(5) Uani 1 1 d .
H14B H 1.2243 0.4708 -0.1098 0.019 Uiso 1 1 calc R
C15 C 0.4021(3) -0.7282(2) 1.28454(14) 0.0169(5) Uani 1 1 d .
C15' C 1.3061(3) 0.3092(2) -0.06341(14) 0.0167(5) Uani 1 1 d .
C16 C 0.4216(3) -0.6590(2) 1.22048(14) 0.0158(5) Uani 1 1 d .
C16' C 1.2870(3) 0.2402(2) 0.00023(14) 0.0155(5) Uani 1 1 d .
C17 C 0.5392(3) -0.7082(2) 1.16022(14) 0.0159(5) Uani 1 1 d .
C17' C 1.1670(3) 0.2886(2) 0.06063(14) 0.0146(5) Uani 1 1 d .
C18 C 0.5625(3) -0.6417(2) 1.09212(14) 0.0153(5) Uani 1 1 d .
C18' C 1.1427(3) 0.2213(2) 0.12804(13) 0.0142(5) Uani 1 1 d .
C19 C 0.6871(3) -0.7021(2) 1.03400(13) 0.0146(5) Uani 1 1 d .
C19' C 1.0197(3) 0.2819(2) 0.18606(14) 0.0148(5) Uani 1 1 d .
C20 C 0.7160(3) -0.6480(2) 0.96377(14) 0.0149(5) Uani 1 1 d .
C20' C 0.9913(3) 0.2287(2) 0.25666(13) 0.0143(5) Uani 1 1 d .
C21 C 0.8391(3) -0.7077(2) 0.90914(13) 0.0145(5) Uani 1 1 d .
C21' C 0.8723(3) 0.2879(2) 0.31195(13) 0.0149(5) Uani 1 1 d .
C22 C 0.8778(3) -0.6585(2) 0.83293(14) 0.0149(5) Uani 1 1 d .
C22' C 0.8376(3) 0.2409(2) 0.38872(14) 0.0159(5) Uani 1 1 d .
C23 C 0.8755(3) -0.5426(2) 0.81510(13) 0.0144(5) Uani 1 1 d .
C23' C 0.8405(3) 0.1258(2) 0.40694(13) 0.0142(5) Uani 1 1 d .
C24 C 0.9317(3) -0.5092(2) 0.74389(13) 0.0149(5) Uani 1 1 d .
C24' C 0.7938(3) 0.0916(2) 0.48043(13) 0.0157(5) Uani 1 1 d .
C25 C 0.9438(3) -0.3866(2) 0.73561(13) 0.0138(5) Uani 1 1 d .
C25' C 0.7840(3) -0.0306(2) 0.48988(12) 0.0162(5) Uani 1 1 d .
C26 C 1.1589(3) -0.2633(2) 0.73846(14) 0.0161(5) Uani 1 1 d .
C26' C 0.5645(4) -0.1509(2) 0.48177(14) 0.0203(6) Uani 1 1 d .
C27' C 0.3558(4) -0.1278(3) 0.48045(16) 0.0254(6) Uani 1 1 d .
H27D H 0.2997 -0.0844 0.5245 0.038 Uiso 1 1 calc R
H27E H 0.3222 -0.2012 0.4813 0.038 Uiso 1 1 calc R
H27F H 0.3106 -0.0828 0.4347 0.038 Uiso 1 1 calc R
C27 C 1.0937(4) -0.2023(3) 0.81140(15) 0.0254(6) Uani 1 1 d .
H27A H 0.9593 -0.1890 0.8177 0.038 Uiso 1 1 calc R
H27B H 1.1255 -0.1283 0.8098 0.038 Uiso 1 1 calc R
H27C H 1.1543 -0.2504 0.8537 0.038 Uiso 1 1 calc R
C28' C 0.6587(4) -0.2126(2) 0.40982(14) 0.0249(6) Uani 1 1 d .
H28C H 0.7924 -0.2457 0.4179 0.030 Uiso 1 1 calc R
H28D H 0.6038 -0.2767 0.3999 0.030 Uiso 1 1 calc R
C28 C 1.3717(3) -0.2884(2) 0.72849(15) 0.0218(6) Uani 1 1 d .
H28A H 1.4136 -0.3273 0.6807 0.026 Uiso 1 1 calc R
H28B H 1.4096 -0.2155 0.7274 0.026 Uiso 1 1 calc R
C29' C 0.6346(4) -0.2293(2) 0.54961(14) 0.0195(5) Uani 1 1 d .
C29 C 1.0801(3) -0.1870(2) 0.66992(15) 0.0189(5) Uani 1 1 d .
C30' C 1.4298(4) 0.3219(2) -0.18727(14) 0.0197(5) Uani 1 1 d .
H30D H 1.5263 0.2785 -0.2215 0.030 Uiso 1 1 calc R
H30E H 1.4570 0.3946 -0.1761 0.030 Uiso 1 1 calc R
H30F H 1.3096 0.3383 -0.2110 0.030 Uiso 1 1 calc R
C30 C 0.2861(4) -0.7376(3) 1.40956(14) 0.0225(6) Uani 1 1 d .
H30A H 0.2114 -0.6876 1.4475 0.034 Uiso 1 1 calc R
H30B H 0.4127 -0.7678 1.4268 0.034 Uiso 1 1 calc R
H30C H 0.2322 -0.8019 1.4017 0.034 Uiso 1 1 calc R
C31 C 0.5237(4) 0.8370(3) 0.15606(17) 0.0323(7) Uani 1 1 d .
H31A H 0.4509 0.7847 0.1756 0.048 Uiso 1 1 calc R
H31B H 0.4411 0.9140 0.1466 0.048 Uiso 1 1 calc R
H31C H 0.6146 0.8415 0.1929 0.048 Uiso 1 1 calc R
C31' C 1.1877(4) -1.2564(3) 1.05147(17) 0.0305(6) Uani 1 1 d .
H31D H 1.2202 -1.1896 1.0269 0.046 Uiso 1 1 calc R
H31E H 1.1046 -1.2829 1.0197 0.046 Uiso 1 1 calc R
H31F H 1.3004 -1.3187 1.0592 0.046 Uiso 1 1 calc R
C32 C 0.6203(4) 0.7934(3) 0.08556(17) 0.0279(6) Uani 1 1 d .
C32' C 1.0925(4) -1.2229(2) 1.12604(16) 0.0244(6) Uani 1 1 d .
C33' C 1.0531(4) -1.2908(3) 1.25049(18) 0.0405(8) Uani 1 1 d .
H33A H 1.0394 -1.3651 1.2727 0.049 Uiso 1 1 calc R
H33B H 0.9283 -1.2368 1.2475 0.049 Uiso 1 1 calc R
C33 C 0.6626(5) 0.8309(4) -0.0457(2) 0.0718(15) Uani 1 1 d .
H33C H 0.6647 0.7492 -0.0519 0.086 Uiso 1 1 calc R
H33D H 0.7921 0.8366 -0.0476 0.086 Uiso 1 1 calc R
C34 C 0.5620(5) 0.9018(4) -0.10724(18) 0.0618(10) Uani 1 1 d .
H34A H 0.6106 0.8679 -0.1553 0.093 Uiso 1 1 calc R
H34B H 0.5779 0.9800 -0.1062 0.093 Uiso 1 1 calc R
H34C H 0.4302 0.9049 -0.1014 0.093 Uiso 1 1 calc R
C34' C 1.1684(4) -1.2434(3) 1.29902(16) 0.0453(7) Uani 1 1 d .
H34D H 1.1138 -1.2365 1.3501 0.068 Uiso 1 1 calc R
H34E H 1.1742 -1.1671 1.2790 0.068 Uiso 1 1 calc R
H34F H 1.2936 -1.2951 1.3001 0.068 Uiso 1 1 calc R
H5' H 1.344(4) 0.100(3) 0.0470(17) 0.036(8) Uiso 1 1 d .
H8 H 0.742(6) -0.466(4) 0.903(2) 0.068(11) Uiso 1 1 d .

loop_
_atom_site_aniso_label
_atom_site_aniso_U_11
_atom_site_aniso_U_22
_atom_site_aniso_U_33
_atom_site_aniso_U_23
_atom_site_aniso_U_13
_atom_site_aniso_U_12
O1' 0.0230(10) 0.0352(12) 0.0227(9) 0.0013(8) -0.0012(7) -0.0061(9)
O1 0.0208(9) 0.0398(13) 0.0228(9) 0.0015(9) 0.0017(7) -0.0053(9)
O2' 0.0283(10) 0.0116(9) 0.0200(9) 0.0024(7) 0.0026(7) -0.0007(8)
O2 0.0271(10) 0.0158(10) 0.0173(8) 0.0029(7) 0.0042(7) 0.0005(8)
O3 0.0194(9) 0.0156(9) 0.0150(8) 0.0017(7) 0.0019(6) -0.0042(7)
O3' 0.0192(9) 0.0139(9) 0.0148(8) 0.0031(7) -0.0003(6) -0.0021(7)
O4' 0.0193(9) 0.0236(11) 0.0159(9) -0.0007(7) 0.0024(7) -0.0052(8)
O4 0.0186(9) 0.0206(10) 0.0147(8) 0.0021(7) 0.0022(7) -0.0025(8)
O5 0.0206(9) 0.0170(10) 0.0190(9) 0.0036(7) 0.0026(7) -0.0008(8)
O5' 0.0219(9) 0.0150(10) 0.0181(9) -0.0009(7) 0.0034(7) -0.0020(8)
O6' 0.0175(8) 0.0150(10) 0.0193(8) 0.0009(7) 0.0011(7) -0.0015(7)
O6 0.0199(9) 0.0135(10) 0.0175(8) 0.0011(7) 0.0009(7) -0.0026(8)
O7 0.0155(8) 0.0124(9) 0.0179(8) 0.0024(7) 0.0034(6) 0.0008(7)
O7' 0.0190(9) 0.0148(9) 0.0151(8) 0.0010(7) 0.0031(6) -0.0023(7)
O8' 0.0221(9) 0.0161(9) 0.0111(8) -0.0005(7) 0.0021(6) -0.0076(7)
O8 0.0190(8) 0.0142(9) 0.0161(8) 0.0002(7) 0.0009(7) -0.0049(7)
O9' 0.0179(9) 0.0190(10) 0.0193(8) 0.0051(7) -0.0006(7) -0.0008(8)
O9 0.0166(9) 0.0184(10) 0.0161(8) 0.0031(7) 0.0003(6) -0.0018(8)
O10' 0.0480(10) 0.0314(10) 0.0190(8) -0.0007(7) -0.0021(7) -0.0131(8)
O10 0.0185(8) 0.0302(10) 0.0382(9) 0.0103(7) -0.0078(6) -0.0048(7)
O11 0.0548(14) 0.0141(11) 0.0376(12) 0.0022(9) -0.0204(10) -0.0024(10)
O11' 0.0482(13) 0.0169(11) 0.0307(10) 0.0024(8) -0.0075(9) -0.0104(10)
O12 0.0241(9) 0.0175(10) 0.0168(8) 0.0034(7) -0.0008(7) -0.0023(8)
O12' 0.0235(9) 0.0188(10) 0.0158(8) 0.0028(7) -0.0013(7) -0.0058(8)
O13 0.0416(12) 0.0225(12) 0.0327(11) 0.0078(9) 0.0080(9) 0.0093(10)
O13' 0.0358(12) 0.0241(12) 0.0311(10) 0.0038(9) 0.0035(8) -0.0021(10)
O14' 0.0276(10) 0.0315(11) 0.0396(10) 0.0145(9) -0.0009(8) -0.0017(8)
O14 0.0275(10) 0.0396(13) 0.0466(12) 0.0274(10) 0.0044(8) 0.0048(9)
N1' 0.0149(10) 0.0140(11) 0.0173(10) 0.0018(8) -0.0015(8) -0.0029(9)
N1 0.0145(10) 0.0120(11) 0.0171(10) 0.0010(8) 0.0003(8) -0.0010(9)
C1 0.0282(14) 0.0274(16) 0.0196(13) -0.0018(11) 0.0076(10) -0.0088(12)
C1' 0.0290(15) 0.0311(17) 0.0245(14) 0.0035(12) 0.0058(11) -0.0067(13)
C2 0.0198(13) 0.0168(14) 0.0205(12) -0.0042(10) 0.0040(10) -0.0038(11)
C2' 0.0259(14) 0.0170(14) 0.0165(12) -0.0024(10) 0.0029(10) -0.0005(11)
C3 0.0230(13) 0.0199(14) 0.0116(11) 0.0012(10) 0.0012(9) -0.0058(11)
C3' 0.0217(13) 0.0201(14) 0.0161(12) -0.0005(10) -0.0014(10) -0.0057(11)
C4 0.0131(11) 0.0186(13) 0.0142(11) 0.0010(10) -0.0024(9) -0.0042(10)
C4' 0.0144(12) 0.0262(15) 0.0148(12) -0.0005(11) -0.0022(9) -0.0068(11)
C5 0.0149(12) 0.0201(14) 0.0146(12) -0.0006(10) -0.0012(9) -0.0040(11)
C5' 0.0182(12) 0.0179(14) 0.0168(12) -0.0041(10) -0.0021(9) -0.0047(11)
C6' 0.0126(12) 0.0205(14) 0.0182(12) -0.0008(10) -0.0018(9) -0.0063(11)
C6 0.0150(12) 0.0173(14) 0.0149(12) -0.0013(10) -0.0014(9) -0.0053(11)
C7' 0.0242(13) 0.0147(14) 0.0184(12) -0.0024(10) 0.0018(10) -0.0082(11)
C7 0.0188(12) 0.0192(14) 0.0165(12) -0.0026(10) 0.0012(9) -0.0038(11)
C8' 0.0199(13) 0.0145(13) 0.0172(12) 0.0016(10) 0.0008(10) -0.0026(11)
C8 0.0223(13) 0.0154(14) 0.0183(12) -0.0012(10) 0.0018(10) -0.0042(11)
C9' 0.0149(12) 0.0111(13) 0.0199(12) -0.0019(10) -0.0018(9) -0.0039(10)
C9 0.0157(12) 0.0208(15) 0.0155(12) -0.0004(11) -0.0011(9) -0.0081(11)
C10' 0.0170(12) 0.0119(13) 0.0225(13) 0.0008(10) -0.0036(10) -0.0036(11)
C10 0.0176(12) 0.0133(13) 0.0173(12) -0.0007(10) -0.0015(9) -0.0061(11)
C11' 0.0160(12) 0.0173(13) 0.0144(11) 0.0010(10) -0.0022(9) -0.0088(11)
C11 0.0144(11) 0.0144(13) 0.0142(11) 0.0040(10) -0.0020(9) -0.0047(10)
C12 0.0150(12) 0.0215(15) 0.0134(11) -0.0032(10) -0.0014(9) -0.0070(11)
C12' 0.0125(12) 0.0138(13) 0.0179(12) 0.0004(10) -0.0021(9) -0.0038(10)
C13 0.0197(12) 0.0160(14) 0.0191(12) 0.0017(10) -0.0019(9) -0.0084(11)
C13' 0.0150(11) 0.0159(13) 0.0188(12) 0.0032(10) -0.0051(9) -0.0015(10)
C14 0.0193(12) 0.0258(15) 0.0141(12) 0.0027(10) -0.0003(9) -0.0103(11)
C14' 0.0164(12) 0.0154(13) 0.0168(12) 0.0050(10) -0.0042(9) -0.0071(10)
C15 0.0146(12) 0.0193(14) 0.0172(12) -0.0004(10) -0.0020(9) -0.0051(11)
C15' 0.0125(12) 0.0245(15) 0.0147(12) -0.0014(10) -0.0006(9) -0.0076(11)
C16 0.0119(12) 0.0195(14) 0.0170(12) 0.0004(10) -0.0021(9) -0.0060(11)
C16' 0.0129(12) 0.0148(13) 0.0190(13) -0.0007(10) -0.0032(9) -0.0037(10)
C17 0.0147(12) 0.0174(14) 0.0174(12) 0.0028(10) -0.0051(9) -0.0069(11)
C17' 0.0142(12) 0.0152(14) 0.0153(12) -0.0001(10) -0.0016(9) -0.0054(10)
C18 0.0130(11) 0.0157(13) 0.0191(12) -0.0005(10) -0.0036(9) -0.0065(10)
C18' 0.0133(11) 0.0144(14) 0.0160(12) 0.0025(10) -0.0041(9) -0.0055(10)
C19 0.0151(12) 0.0146(13) 0.0154(12) 0.0006(10) -0.0022(9) -0.0061(10)
C19' 0.0127(12) 0.0164(13) 0.0168(12) 0.0000(10) -0.0027(9) -0.0061(10)
C20 0.0146(12) 0.0099(13) 0.0210(12) -0.0002(10) -0.0022(9) -0.0044(11)
C20' 0.0144(12) 0.0136(13) 0.0160(12) 0.0021(10) -0.0030(9) -0.0060(11)
C21 0.0128(11) 0.0178(14) 0.0152(11) -0.0006(10) -0.0016(9) -0.0081(10)
C21' 0.0166(12) 0.0126(13) 0.0163(12) 0.0011(10) -0.0018(9) -0.0054(10)
C22 0.0100(11) 0.0194(14) 0.0150(11) -0.0005(10) -0.0009(9) -0.0034(10)
C22' 0.0155(12) 0.0176(14) 0.0159(12) 0.0029(10) -0.0030(9) -0.0066(11)
C23 0.0128(11) 0.0158(13) 0.0153(12) 0.0043(10) -0.0036(9) -0.0052(10)
C23' 0.0080(11) 0.0177(14) 0.0161(12) -0.0042(10) 0.0001(9) -0.0014(10)
C24 0.0093(11) 0.0193(14) 0.0155(11) 0.0017(10) -0.0007(9) -0.0029(10)
C24' 0.0139(12) 0.0172(14) 0.0170(12) 0.0031(10) -0.0044(9) -0.0059(11)
C25 0.0166(12) 0.0136(13) 0.0103(10) 0.0022(9) 0.0005(8) -0.0028(11)
C25' 0.0160(12) 0.0253(15) 0.0073(10) 0.0016(10) -0.0002(8) -0.0057(11)
C26 0.0148(12) 0.0118(13) 0.0217(12) -0.0029(10) -0.0016(9) -0.0029(10)
C26' 0.0257(14) 0.0192(15) 0.0181(12) 0.0027(10) -0.0019(10) -0.0098(12)
C27' 0.0268(14) 0.0252(15) 0.0276(13) 0.0023(11) -0.0047(10) -0.0128(12)
C27 0.0257(13) 0.0251(14) 0.0252(13) -0.0047(11) -0.0014(10) -0.0055(11)
C28' 0.0365(14) 0.0196(14) 0.0192(12) -0.0022(10) -0.0029(10) -0.0077(11)
C28 0.0148(12) 0.0215(14) 0.0295(13) 0.0032(10) -0.0009(9) -0.0060(11)
C29' 0.0210(13) 0.0165(14) 0.0229(13) -0.0019(11) 0.0017(10) -0.0085(11)
C29 0.0163(12) 0.0167(15) 0.0238(13) 0.0033(11) -0.0020(9) -0.0052(11)
C30' 0.0218(13) 0.0211(15) 0.0153(12) 0.0025(10) 0.0008(9) -0.0049(11)
C30 0.0214(14) 0.0320(17) 0.0139(12) 0.0028(11) 0.0013(10) -0.0074(12)
C31 0.0299(14) 0.0235(15) 0.0389(15) -0.0056(12) -0.0093(12) 0.0031(12)
C31' 0.0310(15) 0.0247(15) 0.0348(14) -0.0038(12) -0.0025(11) -0.0048(13)
C32 0.0220(13) 0.0222(16) 0.0384(15) 0.0061(12) -0.0011(11) -0.0053(13)
C32' 0.0225(13) 0.0171(14) 0.0330(14) 0.0072(11) -0.0061(11) -0.0047(12)
C33' 0.0289(14) 0.0485(19) 0.0390(16) 0.0159(14) -0.0013(12) -0.0040(14)
C33 0.048(2) 0.098(4) 0.0405(19) 0.038(2) 0.0228(16) 0.023(2)
C34 0.059(2) 0.071(3) 0.0395(17) -0.0064(17) -0.0043(15) 0.0124(19)
C34' 0.0431(16) 0.057(2) 0.0345(14) -0.0054(14) 0.0062(12) -0.0121(15)

loop_
_atom_type_symbol
_atom_type_description
_atom_type_scat_dispersion_real
_atom_type_scat_dispersion_imag
_atom_type_scat_source
C C 0.0181 0.0091 'International Tables Vol C Tables 4.2.6.8 and 6.1.1.4'
H H 0.0000 0.0000 'International Tables Vol C Tables 4.2.6.8 and 6.1.1.4'
N N 0.0311 0.0180 'International Tables Vol C Tables 4.2.6.8 and 6.1.1.4'
O O 0.0492 0.0322 'International Tables Vol C Tables 4.2.6.8 and 6.1.1.4'

loop_
_geom_angle_atom_site_label_1
_geom_angle_atom_site_label_2
_geom_angle_atom_site_label_3
_geom_angle
C11 O3 C12 118.8(2)
C11' O3' C12' 120.3(2)
C15' O4' C30' 115.9(2)
C15 O4 C30 116.1(2)
C32' O14' C33' 118.2(3)
C32 O14 C33 117.2(3)
C25' N1' C26' 124.2(2)
C25 N1 C26 124.2(2)
O1 C2 C1 120.7(2)
O1 C2 C3 123.4(2)
C1 C2 C3 115.9(2)
O1' C2' C1' 121.6(2)
O1' C2' C3' 122.4(2)
C1' C2' C3' 116.1(2)
C2 C3 C4 115.7(2)
C4' C3' C2' 115.4(2)
C5 C4 C24 117.7(2)
C5 C4 C3 121.6(2)
C24 C4 C3 120.7(2)
C24' C4' C5' 117.4(2)
C24' C4' C3' 121.0(2)
C5' C4' C3' 121.6(2)
C4 C5 C6 121.5(2)
C6' C5' C4' 121.8(2)
C5' C6' C22' 121.6(2)
C5' C6' C7' 120.1(2)
C22' C6' C7' 118.2(2)
C5 C6 C22 121.7(2)
C5 C6 C7 119.6(2)
C22 C6 C7 118.6(2)
C6' C7' C8' 107.71(19)
C6 C7 C8 108.2(2)
C9' C8' C7' 107.8(2)
C9 C8 C7 107.3(2)
C10' C9' C21' 121.7(2)
C10' C9' C8' 119.6(2)
C21' C9' C8' 118.6(2)
C10 C9 C21 122.5(2)
C10 C9 C8 117.7(2)
C21 C9 C8 119.7(2)
O2' C10' C11' 120.8(2)
O2' C10' C9' 119.3(2)
C11' C10' C9' 119.9(2)
O2 C10 C9 120.3(2)
O2 C10 C11 121.9(2)
C9 C10 C11 117.8(2)
O3' C11' C10' 116.3(2)
O3' C11' C19' 122.3(2)
C10' C11' C19' 121.4(2)
O3 C11 C19 123.8(2)
O3 C11 C10 114.2(2)
C19 C11 C10 122.0(2)
O3 C12 C13 115.9(2)
O3 C12 C17 122.1(2)
C13 C12 C17 121.9(2)
C13' C12' O3' 116.3(2)
C13' C12' C17' 122.3(2)
O3' C12' C17' 121.3(2)
C14 C13 C12 118.7(3)
C12' C13' C14' 118.8(2)
C13 C14 C15 121.9(2)
C15' C14' C13' 121.3(2)
O4 C15 C14 125.2(2)
O4 C15 C16 115.3(2)
C14 C15 C16 119.4(2)
O4' C15' C14' 124.4(2)
O4' C15' C16' 115.7(2)
C14' C15' C16' 119.9(2)
O5 C16 C15 117.8(2)
O5 C16 C17 122.8(2)
C15 C16 C17 119.4(2)
O5' C16' C15' 118.0(2)
O5' C16' C17' 122.3(2)
C15' C16' C17' 119.7(2)
C12 C17 C16 118.7(2)
C12 C17 C18 119.4(2)
C16 C17 C18 122.0(2)
C12' C17' C16' 118.0(2)
C12' C17' C18' 120.0(2)
C16' C17' C18' 122.0(2)
O6 C18 C19 121.7(2)
O6 C18 C17 121.5(2)
C19 C18 C17 116.8(2)
O6' C18' C19' 121.6(2)
O6' C18' C17' 122.0(2)
C19' C18' C17' 116.4(2)
C11 C19 C20 118.8(2)
C11 C19 C18 119.0(2)
C20 C19 C18 122.2(2)
C11' C19' C20' 118.1(2)
C11' C19' C18' 119.5(2)
C20' C19' C18' 122.4(2)
O7 C20 C21 121.4(2)
O7 C20 C19 117.5(2)
C21 C20 C19 121.1(2)
O7' C20' C21' 120.4(2)
O7' C20' C19' 117.7(2)
C21' C20' C19' 121.9(2)
C20 C21 C9 117.8(2)
C20 C21 C22 125.1(2)
C9 C21 C22 117.1(2)
C20' C21' C9' 117.1(2)
C20' C21' C22' 125.9(2)
C9' C21' C22' 116.9(2)
C6 C22 C23 116.1(2)
C6 C22 C21 117.4(2)
C23 C22 C21 126.4(2)
C23' C22' C6' 116.8(2)
C23' C22' C21' 125.5(2)
C6' C22' C21' 117.7(2)
O8 C23 C24 113.8(2)
O8 C23 C22 125.0(2)
C24 C23 C22 121.1(2)
O8' C23' C22' 125.6(2)
O8' C23' C24' 113.2(2)
C22' C23' C24' 121.0(2)
C4 C24 C23 121.8(2)
C4 C24 C25 122.7(2)
C23 C24 C25 115.3(2)
C4' C24' C23' 121.5(2)
C4' C24' C25' 123.1(2)
C23' C24' C25' 115.2(2)
O9 C25 N1 123.2(2)
O9 C25 C24 122.6(2)
N1 C25 C24 114.2(2)
O9' C25' N1' 122.1(2)
O9' C25' C24' 125.0(2)
N1' C25' C24' 112.8(2)
N1 C26 C27 111.1(2)
N1 C26 C29 111.38(19)
C27 C26 C29 111.5(2)
N1 C26 C28 106.8(2)
C27 C26 C28 110.3(2)
C29 C26 C28 105.6(2)
N1' C26' C27' 108.4(2)
N1' C26' C29' 111.0(2)
C27' C26' C29' 108.9(2)
N1' C26' C28' 109.3(2)
C27' C26' C28' 111.1(2)
C29' C26' C28' 108.1(2)
O10' C28' C26' 110.8(2)
O10 C28 C26 107.8(2)
O11' C29' O12' 123.3(2)
O11' C29' C26' 122.6(2)
O12' C29' C26' 114.0(2)
O11 C29 O12 124.9(2)
O11 C29 C26 122.2(2)
O12 C29 C26 112.8(2)
O13 C32 O14 121.9(3)
O13 C32 C31 124.7(3)
O14 C32 C31 113.5(3)
O13' C32' O14' 124.9(3)
O13' C32' C31' 123.8(3)
O14' C32' C31' 111.2(3)
O14' C33' C34' 110.6(3)
O14 C33 C34 111.1(3)

loop_
_geom_bond_atom_site_label_1
_geom_bond_atom_site_label_2
_geom_bond_distance
O1' C2' 1.214(3)
O1 C2 1.208(3)
O2' C10' 1.368(3)
O2 C10 1.357(3)
O3 C11 1.364(3)
O3 C12 1.373(3)
O3' C11' 1.352(3)
O3' C12' 1.368(3)
O4' C15' 1.369(3)
O4' C30' 1.432(3)
O4 C15 1.360(3)
O4 C30 1.429(3)
O5 C16 1.346(3)
O5' C16' 1.346(3)
O6' C18' 1.257(3)
O6 C18 1.267(3)
O7 C20 1.367(3)
O7' C20' 1.365(3)
O8' C23' 1.359(3)
O8 C23 1.361(3)
O9' C25' 1.228(3)
O9 C25 1.252(3)
O10' C28' 1.423(3)
O10 C28 1.409(3)
O11 C29 1.195(4)
O11' C29' 1.214(4)
O12 C29 1.313(3)
O12' C29' 1.333(3)
O13 C32 1.212(4)
O13' C32' 1.209(4)
O14' C32' 1.313(3)
O14' C33' 1.441(4)
O14 C32 1.344(3)
O14 C33 1.454(4)
N1' C25' 1.349(3)
N1' C26' 1.450(3)
N1 C25 1.326(3)
N1 C26 1.463(3)
C1 C2 1.505(3)
C1' C2' 1.514(3)
C2 C3 1.506(3)
C2' C3' 1.528(4)
C3 C4 1.519(3)
C3' C4' 1.498(3)
C4 C5 1.380(4)
C4 C24 1.390(4)
C4' C24' 1.395(4)
C4' C5' 1.399(4)
C5 C6 1.398(3)
C5' C6' 1.382(4)
C6' C22' 1.420(4)
C6' C7' 1.508(4)
C6 C22 1.410(4)
C6 C7 1.497(4)
C7' C8' 1.528(3)
C7 C8 1.530(3)
C8' C9' 1.500(4)
C8 C9 1.505(4)
C9' C10' 1.379(4)
C9' C21' 1.438(4)
C9 C10 1.399(3)
C9 C21 1.405(4)
C10' C11' 1.371(4)
C10 C11 1.399(4)
C11' C19' 1.412(4)
C11 C19 1.383(4)
C12 C13 1.380(4)
C12 C17 1.402(4)
C12' C13' 1.367(4)
C12' C17' 1.409(4)
C13 C14 1.378(4)
C13' C14' 1.393(4)
C14 C15 1.388(4)
C14' C15' 1.384(4)
C15 C16 1.408(3)
C15' C16' 1.400(4)
C16 C17 1.409(4)
C16' C17' 1.417(4)
C17 C18 1.454(3)
C17' C18' 1.450(3)
C18 C19 1.450(4)
C18' C19' 1.444(4)
C19 C20 1.420(3)
C19' C20' 1.420(3)
C20 C21 1.398(4)
C20' C21' 1.389(4)
C21 C22 1.505(3)
C21' C22' 1.497(3)
C22 C23 1.411(4)
C22' C23' 1.402(4)
C23 C24 1.396(3)
C23' C24' 1.413(3)
C24 C25 1.501(4)
C24' C25' 1.493(4)
C26 C27 1.521(4)
C26 C29 1.536(4)
C26 C28 1.547(3)
C26' C27' 1.516(4)
C26' C29' 1.523(4)
C26' C28' 1.559(4)
C31 C32 1.471(4)
C31' C32' 1.502(4)
C33' C34' 1.480(4)
C33 C34 1.464(5)
